data_4081677
loop_
_publ_author_name
'Teets, Thomas S.'
'Labinger, Jay A.'
'Bercaw, John E.'

_publ_section_title
;
 A Thermodynamic Analysis of Rhenium(I)--Formyl C--H Bond Formation via
 Base-Assisted Heterolytic H2Cleavage in the Secondary Coordination Sphere
;
_journal_issue 19
_journal_name_full Organometallics
_journal_page_first 5530
_journal_paper_doi 10.1021/om400810v
_journal_volume 32
_journal_year 2013
_chemical_formula_sum 'C21 H26 B F4 N2 P'
_chemical_formula_weight 424.22
_chemical_name_systematic
; 
 ? 
;
_space_group_IT_number 43
_symmetry_cell_setting orthorhombic
_symmetry_space_group_name_Hall 'F 2 -2d'
_symmetry_space_group_name_H-M 'F d d 2'
_atom_sites_solution_hydrogens geom
_atom_sites_solution_primary direct
_atom_sites_solution_secondary difmap
_audit_creation_method SHELXL-97
_cell_angle_alpha 90.00
_cell_angle_beta 90.00
_cell_angle_gamma 90.00
_cell_formula_units_Z 16
_cell_length_a 17.8056(12)
_cell_length_b 61.743(4)
_cell_length_c 7.4649(5)
_cell_measurement_reflns_used 9858
_cell_measurement_temperature 100(2)
_cell_measurement_theta_max 29.88
_cell_measurement_theta_min 2.38
_cell_volume 8206.7(9)
_computing_cell_refinement 'Bruker SAINT'
_computing_data_collection 'Bruker APEX2'
_computing_data_reduction 'Bruker SAINT'
_computing_molecular_graphics 'Bruker SHELXTL'
_computing_publication_material 'Bruker SHELXTL'
_computing_structure_refinement 'SHELXL-97 (Sheldrick, 2008)'
_computing_structure_solution 'SHELXS-97 (Sheldrick, 2008)'
_diffrn_ambient_temperature 100(2)
_diffrn_measured_fraction_theta_full 0.989
_diffrn_measured_fraction_theta_max 0.989
_diffrn_measurement_device_type 'Bruker APEX-II CCD'
_diffrn_measurement_method '\f and \w scans'
_diffrn_radiation_monochromator graphite
_diffrn_radiation_source 'fine-focus sealed tube'
_diffrn_radiation_type MoK\a
_diffrn_radiation_wavelength 0.71073
_diffrn_reflns_av_R_equivalents 0.0412
_diffrn_reflns_av_sigmaI/netI 0.0323
_diffrn_reflns_limit_h_max 26
_diffrn_reflns_limit_h_min -23
_diffrn_reflns_limit_k_max 89
_diffrn_reflns_limit_k_min -93
_diffrn_reflns_limit_l_max 11
_diffrn_reflns_limit_l_min -11
_diffrn_reflns_number 58988
_diffrn_reflns_theta_full 32.58
_diffrn_reflns_theta_max 32.58
_diffrn_reflns_theta_min 1.32
_exptl_absorpt_coefficient_mu 0.179
_exptl_absorpt_correction_T_max 0.9684
_exptl_absorpt_correction_T_min 0.9366
_exptl_absorpt_correction_type multi-scan
_exptl_absorpt_process_details sadabs
_exptl_crystal_colour colourless
_exptl_crystal_density_diffrn 1.373
_exptl_crystal_density_method 'not measured'
_exptl_crystal_description lozenge
_exptl_crystal_F_000 3552
_exptl_crystal_size_max 0.37
_exptl_crystal_size_mid 0.22
_exptl_crystal_size_min 0.18
_refine_diff_density_max 0.521
_refine_diff_density_min -0.328
_refine_diff_density_rms 0.064
_refine_ls_abs_structure_details 'Flack H D (1983), Acta Cryst. A39, 876-881'
_refine_ls_abs_structure_Flack -0.02(7)
_refine_ls_extinction_method none
_refine_ls_goodness_of_fit_ref 1.051
_refine_ls_hydrogen_treatment mixed
_refine_ls_matrix_type full
_refine_ls_number_parameters 265
_refine_ls_number_reflns 7027
_refine_ls_number_restraints 2
_refine_ls_restrained_S_all 1.052
_refine_ls_R_factor_all 0.0537
_refine_ls_R_factor_gt 0.0438
_refine_ls_shift/su_max 0.001
_refine_ls_shift/su_mean 0.000
_refine_ls_structure_factor_coef Fsqd
_refine_ls_weighting_details 'calc w=1/[\s^2^(Fo^2^)+(0.0460P)^2^+12.9682P] where P=(Fo^2^+2Fc^2^)/3'
_refine_ls_weighting_scheme calc
_refine_ls_wR_factor_gt 0.0942
_refine_ls_wR_factor_ref 0.0983
_reflns_number_gt 6251
_reflns_number_total 7027
_reflns_threshold_expression >2sigma(I)
_cod_data_source_file om400810v_si_002.cif
_cod_data_source_block (L5H)(BF4)
_cod_depositor_comments
;
The following automatic conversions were performed:

'_symmetry_cell_setting' value 'Orthorhombic' changed to
'orthorhombic' according to
/home/saulius/struct/CIF-dictionaries/cif_core.dic dictionary named
'cif_core.dic' version 2.4.2 from 2011-04-26.

Automatic conversion script
Id: cif_fix_values 1891 2012-01-12 08:04:46Z andrius 
;
_cod_original_cell_volume 8206.6(10)
_cod_original_sg_symbol_H-M Fdd2
_cod_database_code 4081677

loop_
_symmetry_equiv_pos_as_xyz
'x, y, z'
'-x, -y, z'
'x+1/4, -y+1/4, z+1/4'
'-x+1/4, y+1/4, z+1/4'
'x, y+1/2, z+1/2'
'-x, -y+1/2, z+1/2'
'x+1/4, -y+3/4, z+3/4'
'-x+1/4, y+3/4, z+3/4'
'x+1/2, y, z+1/2'
'-x+1/2, -y, z+1/2'
'x+3/4, -y+1/4, z+3/4'
'-x+3/4, y+1/4, z+3/4'
'x+1/2, y+1/2, z'
'-x+1/2, -y+1/2, z'
'x+3/4, -y+3/4, z+1/4'
'-x+3/4, y+3/4, z+1/4'

loop_
_atom_site_label
_atom_site_type_symbol
_atom_site_fract_x
_atom_site_fract_y
_atom_site_fract_z
_atom_site_U_iso_or_equiv
_atom_site_adp_type
_atom_site_occupancy
_atom_site_symmetry_multiplicity
_atom_site_calc_flag
_atom_site_refinement_flags
B1 B 0.43158(10) 0.16241(3) 1.3986(3) 0.0179(3) Uani 1 1 d .
P1 P 0.43344(2) 0.036687(6) 0.88985(5) 0.01433(8) Uani 1 1 d .
F1 F 0.38815(7) 0.159366(18) 1.24661(18) 0.0393(3) Uani 1 1 d .
F2 F 0.47423(6) 0.143824(16) 1.43199(15) 0.0277(2) Uani 1 1 d .
F3 F 0.38612(7) 0.16712(2) 1.54392(19) 0.0405(3) Uani 1 1 d .
F4 F 0.48144(6) 0.179746(16) 1.37097(17) 0.0285(2) Uani 1 1 d .
N1 N 0.38622(7) 0.086900(19) 1.11733(18) 0.0138(2) Uani 1 1 d D
H1 H 0.3416(8) 0.0834(3) 1.112(3) 0.017 Uiso 1 1 d D
N2 N 0.51044(7) 0.076769(18) 1.13837(18) 0.0137(2) Uani 1 1 d .
C11 C 0.39240(9) 0.05794(2) 0.7491(2) 0.0149(3) Uani 1 1 d .
C12 C 0.44211(10) 0.07416(3) 0.6910(2) 0.0190(3) Uani 1 1 d .
H12 H 0.4940 0.0730 0.7187 0.023 Uiso 1 1 calc R
C13 C 0.41666(10) 0.09186(3) 0.5937(2) 0.0220(3) Uani 1 1 d .
H13 H 0.4507 0.1030 0.5591 0.026 Uiso 1 1 calc R
C14 C 0.34109(11) 0.09330(3) 0.5470(2) 0.0248(3) Uani 1 1 d .
H14 H 0.3234 0.1054 0.4808 0.030 Uiso 1 1 calc R
C15 C 0.29172(10) 0.07702(3) 0.5974(3) 0.0255(3) Uani 1 1 d .
H15 H 0.2405 0.0778 0.5621 0.031 Uiso 1 1 calc R
C16 C 0.31667(9) 0.05952(3) 0.6996(2) 0.0201(3) Uani 1 1 d .
H16 H 0.2822 0.0486 0.7359 0.024 Uiso 1 1 calc R
C21 C 0.36603(8) 0.01415(2) 0.8851(2) 0.0160(3) Uani 1 1 d .
C22 C 0.29449(11) 0.01403(3) 0.9609(2) 0.0247(4) Uani 1 1 d .
H22 H 0.2753 0.0268 1.0148 0.030 Uiso 1 1 calc R
C23 C 0.25067(12) -0.00481(3) 0.9582(3) 0.0310(4) Uani 1 1 d .
H23 H 0.2021 -0.0048 1.0111 0.037 Uiso 1 1 calc R
C24 C 0.27790(11) -0.02360(3) 0.8784(2) 0.0256(4) Uani 1 1 d .
H24 H 0.2482 -0.0364 0.8782 0.031 Uiso 1 1 calc R
C25 C 0.34815(10) -0.02368(2) 0.7996(3) 0.0247(4) Uani 1 1 d .
H25 H 0.3665 -0.0364 0.7431 0.030 Uiso 1 1 calc R
C26 C 0.39212(9) -0.00489(2) 0.8036(2) 0.0207(3) Uani 1 1 d .
H26 H 0.4405 -0.0050 0.7501 0.025 Uiso 1 1 calc R
C31 C 0.41002(8) 0.04869(2) 1.11683(19) 0.0128(2) Uani 1 1 d .
H31 H 0.3540 0.0498 1.1203 0.015 Uiso 1 1 calc R
C32 C 0.43194(9) 0.03430(2) 1.2788(2) 0.0186(3) Uani 1 1 d .
H32A H 0.4179 0.0422 1.3895 0.022 Uiso 1 1 calc R
H32B H 0.4009 0.0210 1.2741 0.022 Uiso 1 1 calc R
C33 C 0.51389(10) 0.02741(3) 1.2961(2) 0.0231(3) Uani 1 1 d .
H33A H 0.5189 0.0178 1.4018 0.028 Uiso 1 1 calc R
H33B H 0.5279 0.0189 1.1890 0.028 Uiso 1 1 calc R
C34 C 0.56881(9) 0.04619(3) 1.3156(3) 0.0229(3) Uani 1 1 d .
H34A H 0.5541 0.0551 1.4203 0.027 Uiso 1 1 calc R
H34B H 0.6196 0.0403 1.3389 0.027 Uiso 1 1 calc R
C35 C 0.57160(8) 0.06057(2) 1.1507(2) 0.0195(3) Uani 1 1 d .
H35A H 0.6203 0.0683 1.1495 0.023 Uiso 1 1 calc R
H35B H 0.5698 0.0512 1.0429 0.023 Uiso 1 1 calc R
C36 C 0.53350(8) 0.09974(2) 1.1486(2) 0.0183(3) Uani 1 1 d .
H36A H 0.5851 0.1013 1.1008 0.022 Uiso 1 1 calc R
H36B H 0.5339 0.1044 1.2754 0.022 Uiso 1 1 calc R
C37 C 0.48055(9) 0.11403(2) 1.0428(2) 0.0195(3) Uani 1 1 d .
H37A H 0.4845 0.1106 0.9136 0.023 Uiso 1 1 calc R
H37B H 0.4942 0.1294 1.0600 0.023 Uiso 1 1 calc R
C38 C 0.40090(9) 0.11019(2) 1.1065(3) 0.0218(3) Uani 1 1 d .
H38A H 0.3938 0.1169 1.2258 0.026 Uiso 1 1 calc R
H38B H 0.3651 0.1170 1.0222 0.026 Uiso 1 1 calc R
C39 C 0.43831(8) 0.07170(2) 1.12584(19) 0.0118(2) Uani 1 1 d .

loop_
_atom_site_aniso_label
_atom_site_aniso_U_11
_atom_site_aniso_U_22
_atom_site_aniso_U_33
_atom_site_aniso_U_23
_atom_site_aniso_U_13
_atom_site_aniso_U_12
B1 0.0151(7) 0.0150(7) 0.0237(8) -0.0049(7) -0.0061(7) 0.0020(6)
P1 0.01349(15) 0.01141(14) 0.01807(16) -0.00489(14) 0.00304(14) -0.00173(13)
F1 0.0472(7) 0.0240(5) 0.0467(7) -0.0086(5) -0.0315(6) 0.0073(5)
F2 0.0273(5) 0.0189(4) 0.0370(6) 0.0006(4) -0.0114(4) 0.0054(4)
F3 0.0288(6) 0.0483(7) 0.0443(7) -0.0097(6) 0.0152(5) -0.0013(5)
F4 0.0205(5) 0.0190(4) 0.0459(7) -0.0004(5) 0.0027(5) -0.0016(4)
N1 0.0130(5) 0.0099(5) 0.0186(6) -0.0002(4) -0.0016(5) -0.0013(4)
N2 0.0122(5) 0.0093(5) 0.0198(6) -0.0015(5) -0.0001(5) -0.0024(4)
C11 0.0184(7) 0.0139(6) 0.0124(6) -0.0039(5) 0.0035(5) -0.0023(5)
C12 0.0209(7) 0.0235(7) 0.0125(6) -0.0027(5) 0.0031(5) -0.0071(6)
C13 0.0323(9) 0.0215(7) 0.0121(6) 0.0011(5) 0.0034(6) -0.0093(7)
C14 0.0344(9) 0.0251(8) 0.0149(7) 0.0031(6) 0.0026(7) 0.0031(7)
C15 0.0192(7) 0.0307(9) 0.0265(9) 0.0015(7) 0.0020(6) 0.0025(6)
C16 0.0167(7) 0.0217(7) 0.0219(7) -0.0013(6) 0.0045(6) -0.0040(6)
C21 0.0204(6) 0.0102(5) 0.0174(6) -0.0022(5) -0.0014(6) -0.0030(5)
C22 0.0304(9) 0.0216(8) 0.0222(8) -0.0096(6) 0.0090(7) -0.0117(7)
C23 0.0396(10) 0.0319(9) 0.0214(8) -0.0087(7) 0.0099(8) -0.0210(8)
C24 0.0420(10) 0.0175(7) 0.0173(7) 0.0027(6) -0.0096(7) -0.0156(6)
C25 0.0305(9) 0.0102(6) 0.0332(9) -0.0028(6) -0.0174(7) 0.0024(6)
C26 0.0189(7) 0.0123(6) 0.0308(8) -0.0061(6) -0.0092(6) 0.0020(6)
C31 0.0131(6) 0.0095(5) 0.0157(6) -0.0020(5) 0.0006(5) -0.0020(5)
C32 0.0232(8) 0.0143(6) 0.0184(7) 0.0029(5) -0.0027(6) -0.0044(6)
C33 0.0266(8) 0.0150(7) 0.0278(8) 0.0027(6) -0.0086(7) -0.0015(6)
C34 0.0211(7) 0.0182(7) 0.0294(8) -0.0002(6) -0.0095(7) -0.0001(6)
C35 0.0113(6) 0.0179(7) 0.0293(8) -0.0020(6) 0.0001(6) 0.0018(5)
C36 0.0185(6) 0.0113(6) 0.0250(7) -0.0030(6) -0.0009(6) -0.0060(5)
C37 0.0282(8) 0.0118(6) 0.0186(7) 0.0012(5) 0.0001(6) -0.0055(6)
C38 0.0237(7) 0.0081(6) 0.0335(9) 0.0017(6) -0.0029(7) 0.0004(5)
C39 0.0139(6) 0.0107(5) 0.0109(6) -0.0011(5) 0.0001(5) -0.0018(5)

loop_
_atom_type_symbol
_atom_type_description
_atom_type_scat_dispersion_real
_atom_type_scat_dispersion_imag
_atom_type_scat_source
C C 0.0033 0.0016 'International Tables Vol C Tables 4.2.6.8 and 6.1.1.4'
H H 0.0000 0.0000 'International Tables Vol C Tables 4.2.6.8 and 6.1.1.4'
B B 0.0013 0.0007 'International Tables Vol C Tables 4.2.6.8 and 6.1.1.4'
N N 0.0061 0.0033 'International Tables Vol C Tables 4.2.6.8 and 6.1.1.4'
F F 0.0171 0.0103 'International Tables Vol C Tables 4.2.6.8 and 6.1.1.4'
P P 0.1023 0.0942 'International Tables Vol C Tables 4.2.6.8 and 6.1.1.4'

loop_
_geom_angle_atom_site_label_1
_geom_angle_atom_site_label_2
_geom_angle_atom_site_label_3
_geom_angle
F3 B1 F1 110.10(14)
F3 B1 F2 110.52(16)
F1 B1 F2 109.74(13)
F3 B1 F4 108.92(13)
F1 B1 F4 109.59(16)
F2 B1 F4 107.94(13)
C11 P1 C21 105.69(7)
C11 P1 C31 98.34(6)
C21 P1 C31 99.76(7)
C39 N1 C38 125.11(12)
C39 N2 C36 119.96(12)
C39 N2 C35 123.87(11)
C36 N2 C35 116.12(11)
C16 C11 C12 118.36(14)
C16 C11 P1 125.78(12)
C12 C11 P1 115.84(12)
C13 C12 C11 121.12(16)
C12 C13 C14 119.77(15)
C15 C14 C13 119.87(16)
C14 C15 C16 120.50(16)
C15 C16 C11 120.30(15)
C22 C21 C26 118.29(14)
C22 C21 P1 126.39(11)
C26 C21 P1 115.25(12)
C21 C22 C23 120.52(16)
C24 C23 C22 120.30(18)
C25 C24 C23 120.03(15)
C24 C25 C26 119.60(15)
C25 C26 C21 121.24(16)
C39 C31 C32 114.88(12)
C39 C31 P1 109.54(10)
C32 C31 P1 114.69(10)
C33 C32 C31 117.83(14)
C34 C33 C32 114.18(13)
C35 C34 C33 112.88(14)
N2 C35 C34 114.90(14)
N2 C36 C37 111.05(12)
C36 C37 C38 109.16(13)
N1 C38 C37 109.78(13)
N1 C39 N2 121.06(12)
N1 C39 C31 115.63(12)
N2 C39 C31 123.30(12)

loop_
_geom_bond_atom_site_label_1
_geom_bond_atom_site_label_2
_geom_bond_distance
B1 F3 1.384(2)
B1 F1 1.386(2)
B1 F2 1.3982(19)
B1 F4 1.4061(19)
P1 C11 1.8328(16)
P1 C21 1.8378(14)
P1 C31 1.8957(14)
N1 C39 1.3211(18)
N1 C38 1.4638(18)
N2 C39 1.3254(17)
N2 C36 1.4784(17)
N2 C35 1.4813(18)
C11 C16 1.401(2)
C11 C12 1.405(2)
C12 C13 1.388(2)
C13 C14 1.393(3)
C14 C15 1.387(2)
C15 C16 1.395(2)
C21 C22 1.394(2)
C21 C26 1.403(2)
C22 C23 1.401(2)
C23 C24 1.391(3)
C24 C25 1.382(3)
C25 C26 1.400(2)
C31 C39 1.5089(18)
C31 C32 1.550(2)
C32 C33 1.525(2)
C33 C34 1.524(2)
C34 C35 1.518(2)
C36 C37 1.514(2)
C37 C38 1.514(2)

loop_
_geom_hbond_atom_site_label_D
_geom_hbond_atom_site_label_H
_geom_hbond_atom_site_label_A
_geom_hbond_distance_DH
_geom_hbond_distance_HA
_geom_hbond_distance_DA
_geom_hbond_angle_DHA
_geom_hbond_site_symmetry_A
N1 H1 F2 0.825(14) 2.574(17) 3.1573(16) 128.8(16) 11_454
N1 H1 F4 0.825(14) 2.123(15) 2.9414(16) 172(2) 11_454
